data_8106612
loop_
_publ_author_name
'Sun, Chuan-Bo'
'Fu, Ai-Yun'
'Jin, Jun-Cheng'
'Zhang, Yue-Hua'

_publ_section_title
;
 The crystal structure of
 (4-(1H-1,2,4-triazol-1-yl)benzoato-\kN)-[4-(1H-1,2,4-triazol-1-yl)benzoic
 acid-\kN]silver(I), C18H13AgN6O4
;
_journal_issue 4
_journal_name_full 'Zeitschrift f\"ur Kristallographie - New Crystal Structures'
_journal_page_first 591
_journal_page_last 592
_journal_paper_doi 10.1515/ncrs-2016-0356
_journal_volume 232
_journal_year 2017
_chemical_formula_sum 'C18 H13 Ag N6 O4'
_chemical_formula_weight 485.21
_space_group_IT_number 15
_space_group_name_Hall '-C 2yc'
_space_group_name_H-M_alt 'C 1 2/c 1'
_symmetry_cell_setting monoclinic
_symmetry_space_group_name_H-M 'C 1 2/c 1'
_atom_sites_solution_hydrogens geom
_atom_sites_solution_primary direct
_atom_sites_solution_secondary difmap
_cell_angle_alpha 90.00
_cell_angle_beta 106.810(3)
_cell_angle_gamma 90.00
_cell_formula_units_Z 4
_cell_length_a 12.9022(12)
_cell_length_b 8.9088(8)
_cell_length_c 15.3383(14)
_cell_measurement_reflns_used 3317
_cell_measurement_temperature 296(2)
_cell_measurement_theta_max 31.237
_cell_measurement_theta_min 2.775
_cell_volume 1687.7(3)
_computing_cell_refinement 'Bruker SMART'
_computing_data_collection 'Bruker SMART'
_computing_data_reduction 'Bruker SAINT'
_computing_molecular_graphics 'Bruker SHELXTL'
_computing_publication_material 'Bruker SHELXTL'
_computing_structure_refinement 'SHELXL-97 (Sheldrick, 1997)'
_computing_structure_solution 'SHELXS-97 (Sheldrick, 1990)'
_diffrn_ambient_temperature 296(2)
_diffrn_measured_fraction_theta_full 1.000
_diffrn_measured_fraction_theta_max 1.000
_diffrn_measurement_device_type 'CCD area detector'
_diffrn_measurement_method 'phi and omega scans'
_diffrn_radiation_monochromator graphite
_diffrn_radiation_source 'fine-focus sealed tube'
_diffrn_radiation_type MoK\a
_diffrn_radiation_wavelength 0.71073
_diffrn_reflns_av_R_equivalents 0.0186
_diffrn_reflns_av_sigmaI/netI 0.0185
_diffrn_reflns_limit_h_max 12
_diffrn_reflns_limit_h_min -15
_diffrn_reflns_limit_k_max 10
_diffrn_reflns_limit_k_min -10
_diffrn_reflns_limit_l_max 18
_diffrn_reflns_limit_l_min -18
_diffrn_reflns_number 4780
_diffrn_reflns_theta_full 25.01
_diffrn_reflns_theta_max 25.01
_diffrn_reflns_theta_min 2.77
_exptl_absorpt_coefficient_mu 1.238
_exptl_absorpt_correction_T_max 0.6573
_exptl_absorpt_correction_T_min 0.6373
_exptl_absorpt_correction_type multi-scan
_exptl_absorpt_process_details sadabs
_exptl_crystal_colour colourless
_exptl_crystal_density_diffrn 1.910
_exptl_crystal_density_method 'not measured'
_exptl_crystal_description needle
_exptl_crystal_F_000 968
_exptl_crystal_size_max 0.40
_exptl_crystal_size_mid 0.38
_exptl_crystal_size_min 0.37
_refine_diff_density_max 0.935
_refine_diff_density_min -0.753
_refine_diff_density_rms 0.060
_refine_ls_extinction_method none
_refine_ls_goodness_of_fit_ref 1.074
_refine_ls_hydrogen_treatment mixed
_refine_ls_matrix_type full
_refine_ls_number_parameters 132
_refine_ls_number_reflns 1502
_refine_ls_number_restraints 0
_refine_ls_restrained_S_all 1.074
_refine_ls_R_factor_all 0.0268
_refine_ls_R_factor_gt 0.0247
_refine_ls_shift/su_max 0.000
_refine_ls_shift/su_mean 0.000
_refine_ls_structure_factor_coef Fsqd
_refine_ls_weighting_details 'calc w=1/[\s^2^(Fo^2^)+(0.0243P)^2^+3.4278P] where P=(Fo^2^+2Fc^2^)/3'
_refine_ls_weighting_scheme calc
_refine_ls_wR_factor_gt 0.0588
_refine_ls_wR_factor_ref 0.0600
_reflns_number_gt 1411
_reflns_number_total 1502
_reflns_threshold_expression >2sigma(I)
_cod_data_source_file suppl_ncrs-2016-0356_suppl.cif
_cod_data_source_block 1
_cod_depositor_comments
;
The following automatic conversions were performed:

data item '_symmetry_cell_setting' value 'Monoclinic' was changed to
'monoclinic' in accordance with the built-in table derived from the
CIF Core dictionary named 'cif_core.dic' version 2.4.5 last updated
on 2014-11-21.

Automatic conversion script
Id: cif_fix_values 8738 2021-04-28 16:35:53Z antanas 
;
_cod_original_sg_symbol_H-M C2/c
_cod_database_code 8106612

loop_
_symmetry_equiv_pos_as_xyz
'x, y, z'
'-x, y, -z+1/2'
'x+1/2, y+1/2, z'
'-x+1/2, y+1/2, -z+1/2'
'-x, -y, -z'
'x, -y, z-1/2'
'-x+1/2, -y+1/2, -z'
'x+1/2, -y+1/2, z-1/2'

loop_
_atom_site_label
_atom_site_type_symbol
_atom_site_fract_x
_atom_site_fract_y
_atom_site_fract_z
_atom_site_U_iso_or_equiv
_atom_site_adp_type
_atom_site_occupancy
_atom_site_symmetry_multiplicity
_atom_site_calc_flag
_atom_site_refinement_flags
_atom_site_disorder_assembly
_atom_site_disorder_group
Ag1 Ag 0.0000 0.38370(4) 1.2500 0.04350(13) Uani 1 2 d S . .
N1 N 0.08909(15) 0.3523(2) 1.00326(13) 0.0247(4) Uani 1 1 d . . .
N2 N 0.00200(17) 0.2569(3) 0.98336(14) 0.0362(5) Uani 1 1 d . . .
N3 N 0.02957(16) 0.3574(2) 1.12215(13) 0.0294(5) Uani 1 1 d . . .
O1 O 0.43393(13) 0.4916(2) 0.79315(11) 0.0347(4) Uani 1 1 d . . .
H1 H 0.4691 0.4947 0.7564 0.052 Uiso 0.50 1 calc PR . .
O2 O 0.31279(15) 0.3765(2) 0.67872(12) 0.0405(5) Uani 1 1 d . . .
C1 C 0.34256(18) 0.4275(3) 0.75632(15) 0.0258(5) Uani 1 1 d . . .
C2 C 0.27129(18) 0.4156(3) 0.81891(15) 0.0241(5) Uani 1 1 d . . .
C3 C 0.18038(19) 0.3241(3) 0.79601(15) 0.0281(5) Uani 1 1 d . . .
H3 H 0.1599 0.2768 0.7396 0.034 Uiso 1 1 calc R . .
C4 C 0.11938(18) 0.3023(3) 0.85660(15) 0.0279(5) Uani 1 1 d . . .
H4 H 0.0589 0.2401 0.8413 0.033 Uiso 1 1 calc R . .
C5 C 0.15039(17) 0.3749(2) 0.93982(15) 0.0233(5) Uani 1 1 d . . .
C6 C 0.2392(2) 0.4691(3) 0.96308(16) 0.0327(6) Uani 1 1 d . . .
H6 H 0.2582 0.5193 1.0186 0.039 Uiso 1 1 calc R . .
C7 C 0.2997(2) 0.4877(3) 0.90217(16) 0.0321(6) Uani 1 1 d . . .
H7 H 0.3603 0.5496 0.9177 0.039 Uiso 1 1 calc R . .
C8 C -0.0297(2) 0.2643(3) 1.05683(17) 0.0353(6) Uani 1 1 d . . .
H8 H -0.0884 0.2099 1.0637 0.042 Uiso 1 1 calc R . .
C9 C 0.10400(18) 0.4105(3) 1.08599(15) 0.0256(5) Uani 1 1 d . . .
H9 H 0.1583 0.4781 1.1141 0.031 Uiso 1 1 calc R . .

loop_
_atom_site_aniso_label
_atom_site_aniso_U_11
_atom_site_aniso_U_22
_atom_site_aniso_U_33
_atom_site_aniso_U_23
_atom_site_aniso_U_13
_atom_site_aniso_U_12
Ag1 0.0526(2) 0.0575(2) 0.03154(17) 0.000 0.02983(14) 0.000
N1 0.0225(10) 0.0321(11) 0.0231(9) -0.0013(8) 0.0121(8) -0.0047(8)
N2 0.0329(11) 0.0477(13) 0.0338(11) -0.0080(10) 0.0191(10) -0.0174(10)
N3 0.0314(11) 0.0353(11) 0.0277(10) 0.0032(9) 0.0184(9) 0.0010(9)
O1 0.0303(9) 0.0472(11) 0.0345(9) -0.0047(8) 0.0221(8) -0.0054(8)
O2 0.0369(10) 0.0629(13) 0.0276(9) -0.0058(8) 0.0186(8) -0.0029(9)
C1 0.0262(12) 0.0295(12) 0.0258(12) 0.0056(9) 0.0140(10) 0.0061(10)
C2 0.0230(11) 0.0283(12) 0.0250(11) 0.0035(9) 0.0133(9) 0.0030(9)
C3 0.0301(12) 0.0357(13) 0.0207(11) -0.0028(10) 0.0106(10) -0.0012(10)
C4 0.0233(12) 0.0355(13) 0.0272(12) -0.0033(10) 0.0111(10) -0.0057(10)
C5 0.0213(11) 0.0300(12) 0.0227(11) 0.0025(9) 0.0129(9) 0.0016(9)
C6 0.0340(13) 0.0422(15) 0.0272(12) -0.0108(11) 0.0173(11) -0.0116(11)
C7 0.0278(13) 0.0407(14) 0.0321(13) -0.0068(11) 0.0156(11) -0.0122(11)
C8 0.0324(13) 0.0429(15) 0.0372(14) -0.0033(12) 0.0208(11) -0.0123(11)
C9 0.0239(12) 0.0319(12) 0.0240(11) 0.0007(9) 0.0116(9) -0.0007(9)

loop_
_atom_type_symbol
_atom_type_description
_atom_type_scat_dispersion_real
_atom_type_scat_dispersion_imag
_atom_type_scat_source
C C 0.0033 0.0016 'International Tables Vol C Tables 4.2.6.8 and 6.1.1.4'
H H 0.0000 0.0000 'International Tables Vol C Tables 4.2.6.8 and 6.1.1.4'
N N 0.0061 0.0033 'International Tables Vol C Tables 4.2.6.8 and 6.1.1.4'
O O 0.0106 0.0060 'International Tables Vol C Tables 4.2.6.8 and 6.1.1.4'
Ag Ag -0.8971 1.1015 'International Tables Vol C Tables 4.2.6.8 and 6.1.1.4'

loop_
_geom_angle_atom_site_label_1
_geom_angle_atom_site_label_2
_geom_angle_atom_site_label_3
_geom_angle
_geom_angle_site_symmetry_1
_geom_angle_site_symmetry_3
N3 Ag1 N3 167.27(11) 2_557 .
C9 N1 N2 109.67(18) . .
C9 N1 C5 129.44(19) . .
N2 N1 C5 120.88(18) . .
C8 N2 N1 102.59(19) . .
C9 N3 C8 103.39(19) . .
C9 N3 Ag1 133.92(17) . .
C8 N3 Ag1 122.60(15) . .
C1 O1 H1 109.5 . .
O2 C1 O1 125.5(2) . .
O2 C1 C2 120.8(2) . .
O1 C1 C2 113.7(2) . .
C7 C2 C3 119.1(2) . .
C7 C2 C1 120.4(2) . .
C3 C2 C1 120.4(2) . .
C2 C3 C4 120.8(2) . .
C2 C3 H3 119.6 . .
C4 C3 H3 119.6 . .
C5 C4 C3 118.8(2) . .
C5 C4 H4 120.6 . .
C3 C4 H4 120.6 . .
C6 C5 C4 121.3(2) . .
C6 C5 N1 119.3(2) . .
C4 C5 N1 119.4(2) . .
C5 C6 C7 118.9(2) . .
C5 C6 H6 120.5 . .
C7 C6 H6 120.5 . .
C2 C7 C6 121.1(2) . .
C2 C7 H7 119.5 . .
C6 C7 H7 119.5 . .
N2 C8 N3 114.7(2) . .
N2 C8 H8 122.7 . .
N3 C8 H8 122.7 . .
N3 C9 N1 109.7(2) . .
N3 C9 H9 125.2 . .
N1 C9 H9 125.2 . .

loop_
_geom_bond_atom_site_label_1
_geom_bond_atom_site_label_2
_geom_bond_distance
_geom_bond_site_symmetry_2
Ag1 N3 2.1164(19) 2_557
Ag1 N3 2.1164(19) .
N1 C9 1.332(3) .
N1 N2 1.371(3) .
N1 C5 1.435(3) .
N2 C8 1.307(3) .
N3 C9 1.327(3) .
N3 C8 1.354(3) .
O1 C1 1.284(3) .
O1 H1 0.8200 .
O2 C1 1.228(3) .
C1 C2 1.513(3) .
C2 C7 1.381(3) .
C2 C3 1.387(3) .
C3 C4 1.394(3) .
C3 H3 0.9300 .
C4 C5 1.383(3) .
C4 H4 0.9300 .
C5 C6 1.381(3) .
C6 C7 1.390(3) .
C6 H6 0.9300 .
C7 H7 0.9300 .
C8 H8 0.9300 .
C9 H9 0.9300 .

loop_
_geom_torsion_atom_site_label_1
_geom_torsion_atom_site_label_2
_geom_torsion_atom_site_label_3
_geom_torsion_atom_site_label_4
_geom_torsion
_geom_torsion_site_symmetry_1
_geom_torsion_site_symmetry_2
_geom_torsion_site_symmetry_3
_geom_torsion_site_symmetry_4
C9 N1 N2 C8 -0.2(3) . . . .
C5 N1 N2 C8 178.7(2) . . . .
N3 Ag1 N3 C9 -127.3(2) 2_557 . . .
N3 Ag1 N3 C8 48.69(19) 2_557 . . .
O2 C1 C2 C7 -172.7(2) . . . .
O1 C1 C2 C7 8.5(3) . . . .
O2 C1 C2 C3 11.5(3) . . . .
O1 C1 C2 C3 -167.2(2) . . . .
C7 C2 C3 C4 -1.3(4) . . . .
C1 C2 C3 C4 174.5(2) . . . .
C2 C3 C4 C5 0.7(4) . . . .
C3 C4 C5 C6 0.8(4) . . . .
C3 C4 C5 N1 -179.3(2) . . . .
C9 N1 C5 C6 0.1(4) . . . .
N2 N1 C5 C6 -178.5(2) . . . .
C9 N1 C5 C4 -179.8(2) . . . .
N2 N1 C5 C4 1.6(3) . . . .
C4 C5 C6 C7 -1.6(4) . . . .
N1 C5 C6 C7 178.5(2) . . . .
C3 C2 C7 C6 0.4(4) . . . .
C1 C2 C7 C6 -175.4(2) . . . .
C5 C6 C7 C2 1.0(4) . . . .
N1 N2 C8 N3 0.4(3) . . . .
C9 N3 C8 N2 -0.4(3) . . . .
Ag1 N3 C8 N2 -177.44(18) . . . .
C8 N3 C9 N1 0.3(3) . . . .
Ag1 N3 C9 N1 176.81(16) . . . .
N2 N1 C9 N3 -0.1(3) . . . .
C5 N1 C9 N3 -178.8(2) . . . .
